data_4119963
loop_
_publ_author_name
'Mae Joanne B. Aguila'
'Yosra M. Badiei'
'Timothy H. Warren'

_publ_contact_author 'Timothy H. Warren'
_publ_contact_author_email thw@georgetown.edu
_publ_section_title
;
 Mechanistic Insights into C-H Amination via Dicopper Nitrenes
;
_journal_name_full 'Journal of the American Chemical Society'
_journal_page_first 9399
_journal_page_last 9406
_journal_paper_doi 10.1021/ja400879m
_journal_volume 135
_journal_year 2013
_chemical_formula_moiety 'C23 H24 Cl4 Cu N3'
_chemical_formula_sum 'C23 H24 Cl4 Cu N3'
_chemical_formula_weight 547.79
_chemical_name_common '[Cl2NNCu](NHC6CH10)'
_chemical_name_systematic
; 
 ? 
;
_space_group_IT_number 43
_symmetry_cell_setting orthorhombic
_symmetry_space_group_name_Hall 'F 2 -2d'
_symmetry_space_group_name_H-M 'F d d 2'
_atom_sites_solution_hydrogens geom
_atom_sites_solution_primary direct
_atom_sites_solution_secondary difmap
_audit_creation_method SHELXL-97
_cell_angle_alpha 90.00
_cell_angle_beta 90.00
_cell_angle_gamma 90.00
_cell_formula_units_Z 16
_cell_length_a 24.850(7)
_cell_length_b 31.445(9)
_cell_length_c 12.115(4)
_cell_measurement_reflns_used 9379
_cell_measurement_temperature 100(2)
_cell_measurement_theta_max 28.191
_cell_measurement_theta_min 2.591
_cell_volume 9467(5)
_computing_cell_refinement 'Bruker APEXII'
_computing_data_collection 'Bruker APEXII'
_computing_data_reduction 'Bruker APEXII'
_computing_molecular_graphics 'ORTEP-3 for Windows; Ferrugia  L J (1997), J. Appl. Cryst. 30, 565'
_computing_publication_material 'Bruker SHELXTL'
_computing_structure_refinement 'SHELXL-97 (Sheldrick, 1997)'
_computing_structure_solution 'SHELXS-97 (Sheldrick, 1990)'
_diffrn_ambient_temperature 100(2)
_diffrn_measured_fraction_theta_full 0.992
_diffrn_measured_fraction_theta_max 0.992
_diffrn_radiation_monochromator graphite
_diffrn_radiation_source 'fine-focus sealed tube'
_diffrn_radiation_type MoK\a
_diffrn_radiation_wavelength 0.71073
_diffrn_reflns_av_R_equivalents 0.0322
_diffrn_reflns_av_sigmaI/netI 0.0375
_diffrn_reflns_limit_h_max 32
_diffrn_reflns_limit_h_min -32
_diffrn_reflns_limit_k_max 41
_diffrn_reflns_limit_k_min -41
_diffrn_reflns_limit_l_max 15
_diffrn_reflns_limit_l_min -15
_diffrn_reflns_number 20856
_diffrn_reflns_theta_full 28.00
_diffrn_reflns_theta_max 28.00
_diffrn_reflns_theta_min 1.98
_exptl_absorpt_coefficient_mu 1.391
_exptl_absorpt_correction_T_max 0.7457
_exptl_absorpt_correction_T_min 0.6296
_exptl_absorpt_correction_type multi-scan
_exptl_absorpt_process_details 'SADABS based on Blessing's method; Blessing, Acta Cryst. (1995) A51 33-38'
_exptl_crystal_colour Yellow
_exptl_crystal_density_diffrn 1.537
_exptl_crystal_description Block
_exptl_crystal_F_000 4480
_exptl_crystal_size_max 0.34
_exptl_crystal_size_mid 0.23
_exptl_crystal_size_min 0.19
_refine_diff_density_max 0.482
_refine_diff_density_min -0.195
_refine_diff_density_rms 0.055
_refine_ls_abs_structure_details 'Flack H D (1983), Acta Cryst. A39, 876-881'
_refine_ls_abs_structure_Flack 0.003(7)
_refine_ls_extinction_method none
_refine_ls_goodness_of_fit_ref 1.002
_refine_ls_hydrogen_treatment constr
_refine_ls_matrix_type full
_refine_ls_number_parameters 282
_refine_ls_number_reflns 5591
_refine_ls_number_restraints 1
_refine_ls_restrained_S_all 1.001
_refine_ls_R_factor_all 0.0271
_refine_ls_R_factor_gt 0.0243
_refine_ls_shift/su_max 0.001
_refine_ls_shift/su_mean 0.000
_refine_ls_structure_factor_coef Fsqd
_refine_ls_weighting_details 'calc w=1/[\s^2^(Fo^2^)+(0.0249P)^2^+0.0000P] where P=(Fo^2^+2Fc^2^)/3'
_refine_ls_weighting_scheme calc
_refine_ls_wR_factor_gt 0.0520
_refine_ls_wR_factor_ref 0.0528
_reflns_number_gt 5277
_reflns_number_total 5591
_reflns_threshold_expression >2sigma(I)
_cod_data_source_file ja400879m_si_006.cif
_cod_data_source_block Cl2NNCuNHC6CH10
_cod_database_code 4119963

loop_
_symmetry_equiv_pos_as_xyz
'x, y, z'
'-x, -y, z'
'-x+1/4, y+1/4, z+1/4'
'x+1/4, -y+1/4, z+1/4'
'x, y+1/2, z+1/2'
'-x, -y+1/2, z+1/2'
'-x+1/4, y+3/4, z+3/4'
'x+1/4, -y+3/4, z+3/4'
'x+1/2, y, z+1/2'
'-x+1/2, -y, z+1/2'
'-x+3/4, y+1/4, z+3/4'
'x+3/4, -y+1/4, z+3/4'
'x+1/2, y+1/2, z'
'-x+1/2, -y+1/2, z'
'-x+3/4, y+3/4, z+1/4'
'x+3/4, -y+3/4, z+1/4'

loop_
_atom_site_label
_atom_site_type_symbol
_atom_site_fract_x
_atom_site_fract_y
_atom_site_fract_z
_atom_site_U_iso_or_equiv
_atom_site_adp_type
_atom_site_occupancy
_atom_site_symmetry_multiplicity
_atom_site_calc_flag
_atom_site_refinement_flags
Cu1 Cu 0.342359(9) 0.104249(7) 0.898659(18) 0.01634(6) Uani 1 1 d .
Cl1 Cl 0.440446(18) 0.024009(17) 0.71992(4) 0.02501(11) Uani 1 1 d .
Cl2 Cl 0.259549(19) 0.011111(16) 0.96515(4) 0.02392(11) Uani 1 1 d .
Cl3 Cl 0.28269(2) 0.133079(17) 1.18657(4) 0.02562(11) Uani 1 1 d .
Cl4 Cl 0.44292(2) 0.196064(17) 0.93445(5) 0.03050(12) Uani 1 1 d .
N3 N 0.29953(7) 0.12428(5) 0.77837(13) 0.0180(3) Uani 1 1 d .
H3 H 0.2664 0.1292 0.7944 0.022 Uiso 1 1 calc R
N2 N 0.37603(6) 0.12618(5) 1.03090(13) 0.0166(3) Uani 1 1 d .
N1 N 0.36923(6) 0.04511(5) 0.91400(13) 0.0177(3) Uani 1 1 d .
C1 C 0.40259(7) 0.03336(6) 0.99302(16) 0.0190(4) Uani 1 1 d .
C4 C 0.42108(9) -0.01271(6) 1.00128(18) 0.0243(4) Uani 1 1 d .
H4A H 0.3903 -0.0312 1.0001 0.036 Uiso 1 1 calc R
H4B H 0.4405 -0.0167 1.0690 0.036 Uiso 1 1 calc R
H4C H 0.4441 -0.0193 0.9399 0.036 Uiso 1 1 calc R
C11 C 0.29806(8) -0.00367(6) 0.85201(16) 0.0171(4) Uani 1 1 d .
C23 C 0.36942(7) 0.12659(7) 0.64032(17) 0.0218(4) Uani 1 1 d .
H23A H 0.3910 0.1151 0.7000 0.026 Uiso 1 1 calc R
H23B H 0.3839 0.1542 0.6209 0.026 Uiso 1 1 calc R
C6 C 0.34932(7) 0.01451(6) 0.83902(16) 0.0164(4) Uani 1 1 d .
C18 C 0.31220(7) 0.13150(6) 0.67810(16) 0.0183(4) Uani 1 1 d .
C8 C 0.35628(8) -0.02578(6) 0.66714(16) 0.0193(4) Uani 1 1 d .
H8 H 0.3759 -0.0327 0.6043 0.023 Uiso 1 1 calc R
C13 C 0.31924(7) 0.17604(6) 1.13492(15) 0.0182(4) Uani 1 1 d .
C3 C 0.40891(7) 0.10358(6) 1.09453(15) 0.0164(4) Uani 1 1 d .
C21 C 0.33421(8) 0.11065(7) 0.44902(17) 0.0225(4) Uani 1 1 d .
H21A H 0.3359 0.0903 0.3890 0.027 Uiso 1 1 calc R
H21B H 0.3452 0.1381 0.4206 0.027 Uiso 1 1 calc R
C14 C 0.30441(8) 0.21644(7) 1.16499(17) 0.0241(4) Uani 1 1 d .
H14 H 0.2762 0.2206 1.2142 0.029 Uiso 1 1 calc R
C17 C 0.38878(8) 0.20374(6) 1.02256(17) 0.0202(4) Uani 1 1 d .
C5 C 0.43293(7) 0.12404(6) 1.19668(16) 0.0195(4) Uani 1 1 d .
H5A H 0.4497 0.1505 1.1768 0.029 Uiso 1 1 calc R
H5B H 0.4593 0.1053 1.2282 0.029 Uiso 1 1 calc R
H5C H 0.4050 0.1293 1.2497 0.029 Uiso 1 1 calc R
C16 C 0.37390(8) 0.24458(7) 1.04987(19) 0.0259(5) Uani 1 1 d .
H16 H 0.3922 0.2677 1.0200 0.031 Uiso 1 1 calc R
C19 C 0.27267(8) 0.14387(7) 0.59060(16) 0.0216(4) Uani 1 1 d .
H19A H 0.2799 0.1727 0.5665 0.026 Uiso 1 1 calc R
H19B H 0.2365 0.1430 0.6207 0.026 Uiso 1 1 calc R
C12 C 0.36226(7) 0.16776(6) 1.06318(15) 0.0159(4) Uani 1 1 d .
C7 C 0.37674(7) 0.00270(6) 0.74335(17) 0.0183(4) Uani 1 1 d .
C15 C 0.33165(9) 0.25094(7) 1.12192(19) 0.0288(5) Uani 1 1 d .
H15 H 0.3215 0.2784 1.1414 0.035 Uiso 1 1 calc R
C9 C 0.30623(8) -0.04385(6) 0.68554(17) 0.0202(4) Uani 1 1 d .
H9 H 0.2924 -0.0635 0.6358 0.024 Uiso 1 1 calc R
C22 C 0.37258(8) 0.09703(7) 0.54053(17) 0.0238(4) Uani 1 1 d .
H22A H 0.4091 0.0969 0.5123 0.029 Uiso 1 1 calc R
H22B H 0.3638 0.0683 0.5634 0.029 Uiso 1 1 calc R
C10 C 0.27704(8) -0.03259(6) 0.77781(17) 0.0203(4) Uani 1 1 d .
H10 H 0.2433 -0.0444 0.7901 0.024 Uiso 1 1 calc R
C20 C 0.27651(8) 0.11347(7) 0.49147(17) 0.0225(4) Uani 1 1 d .
H20A H 0.2643 0.0854 0.5133 0.027 Uiso 1 1 calc R
H20B H 0.2532 0.1235 0.4328 0.027 Uiso 1 1 calc R
C2 C 0.42258(8) 0.06119(6) 1.07444(16) 0.0182(4) Uani 1 1 d .
H2 H 0.4485 0.0498 1.1213 0.022 Uiso 1 1 calc R

loop_
_atom_site_aniso_label
_atom_site_aniso_U_11
_atom_site_aniso_U_22
_atom_site_aniso_U_33
_atom_site_aniso_U_23
_atom_site_aniso_U_13
_atom_site_aniso_U_12
Cu1 0.01978(11) 0.01598(11) 0.01328(10) -0.00150(9) -0.00262(9) 0.00128(9)
Cl1 0.0179(2) 0.0283(3) 0.0288(3) -0.0044(2) 0.00201(19) -0.00160(18)
Cl2 0.0255(2) 0.0257(3) 0.0206(2) -0.0024(2) 0.00501(19) 0.00260(19)
Cl3 0.0226(2) 0.0317(3) 0.0225(2) 0.0061(2) 0.00223(19) -0.0030(2)
Cl4 0.0290(3) 0.0273(3) 0.0352(3) 0.0024(2) 0.0124(2) -0.0024(2)
N3 0.0178(8) 0.0191(9) 0.0169(9) -0.0016(7) -0.0014(6) 0.0019(6)
N2 0.0205(8) 0.0151(8) 0.0140(8) -0.0019(6) -0.0008(6) -0.0001(6)
N1 0.0216(8) 0.0153(8) 0.0162(8) -0.0023(6) -0.0027(6) 0.0014(6)
C1 0.0218(10) 0.0149(10) 0.0202(10) 0.0009(8) 0.0003(8) 0.0011(7)
C4 0.0308(11) 0.0176(10) 0.0245(11) -0.0033(8) -0.0065(9) 0.0044(8)
C11 0.0193(9) 0.0183(10) 0.0137(9) -0.0002(8) 0.0017(7) 0.0056(7)
C23 0.0187(9) 0.0274(11) 0.0194(10) 0.0003(9) -0.0022(8) 0.0005(8)
C6 0.0188(9) 0.0136(9) 0.0169(9) -0.0007(7) -0.0029(7) 0.0030(7)
C18 0.0210(9) 0.0165(10) 0.0174(9) -0.0022(8) -0.0009(8) 0.0007(8)
C8 0.0258(10) 0.0168(10) 0.0152(10) -0.0024(8) 0.0016(8) 0.0035(7)
C13 0.0192(9) 0.0209(10) 0.0145(9) 0.0013(8) -0.0039(7) -0.0012(7)
C3 0.0165(9) 0.0205(10) 0.0123(9) -0.0004(7) 0.0010(7) -0.0036(7)
C21 0.0290(10) 0.0214(11) 0.0171(10) -0.0023(8) 0.0040(8) -0.0027(8)
C14 0.0208(9) 0.0293(11) 0.0222(11) -0.0062(9) -0.0017(8) 0.0070(8)
C17 0.0197(9) 0.0204(11) 0.0205(10) -0.0012(8) 0.0008(8) -0.0003(8)
C5 0.0217(10) 0.0207(10) 0.0162(10) -0.0016(8) -0.0028(8) -0.0008(7)
C16 0.0263(11) 0.0183(11) 0.0333(12) -0.0011(9) -0.0066(9) -0.0014(8)
C19 0.0229(10) 0.0252(11) 0.0167(10) 0.0004(8) -0.0023(8) 0.0033(8)
C12 0.0190(9) 0.0170(10) 0.0116(9) -0.0026(7) -0.0035(7) 0.0003(7)
C7 0.0161(9) 0.0171(10) 0.0217(10) 0.0013(8) -0.0011(7) 0.0022(7)
C15 0.0295(11) 0.0213(11) 0.0356(13) -0.0105(10) -0.0086(9) 0.0068(9)
C9 0.0264(10) 0.0147(10) 0.0194(9) -0.0017(8) -0.0064(8) 0.0009(7)
C22 0.0214(10) 0.0261(11) 0.0239(11) -0.0022(9) 0.0040(8) 0.0028(8)
C10 0.0194(9) 0.0183(11) 0.0233(10) 0.0000(8) -0.0029(8) -0.0012(7)
C20 0.0236(10) 0.0279(12) 0.0158(10) 0.0003(8) -0.0018(8) -0.0021(8)
C2 0.0198(9) 0.0196(10) 0.0152(9) 0.0007(8) -0.0039(7) 0.0007(8)

loop_
_atom_type_symbol
_atom_type_description
_atom_type_scat_dispersion_real
_atom_type_scat_dispersion_imag
_atom_type_scat_source
C C 0.0033 0.0016 'International Tables Vol C Tables 4.2.6.8 and 6.1.1.4'
H H 0.0000 0.0000 'International Tables Vol C Tables 4.2.6.8 and 6.1.1.4'
N N 0.0061 0.0033 'International Tables Vol C Tables 4.2.6.8 and 6.1.1.4'
Cl Cl 0.1484 0.1585 'International Tables Vol C Tables 4.2.6.8 and 6.1.1.4'
Cu Cu 0.3201 1.2651 'International Tables Vol C Tables 4.2.6.8 and 6.1.1.4'

loop_
_geom_angle_atom_site_label_1
_geom_angle_atom_site_label_2
_geom_angle_atom_site_label_3
_geom_angle
N3 Cu1 N2 139.01(7)
N3 Cu1 N1 124.58(7)
N2 Cu1 N1 96.37(7)
C18 N3 Cu1 130.34(15)
C3 N2 C12 119.02(16)
C3 N2 Cu1 123.76(14)
C12 N2 Cu1 117.14(12)
C1 N1 C6 119.73(16)
C1 N1 Cu1 122.81(13)
C6 N1 Cu1 117.40(12)
N1 C1 C2 123.75(18)
N1 C1 C4 120.24(18)
C2 C1 C4 116.00(17)
C10 C11 C6 122.54(18)
C10 C11 Cl2 118.81(15)
C6 C11 Cl2 118.66(15)
C18 C23 C22 110.65(16)
C7 C6 C11 115.32(17)
C7 C6 N1 122.99(17)
C11 C6 N1 121.51(17)
N3 C18 C19 123.97(18)
N3 C18 C23 120.39(18)
C19 C18 C23 115.61(17)
C7 C8 C9 119.23(18)
C14 C13 C12 122.78(18)
C14 C13 Cl3 118.83(15)
C12 C13 Cl3 118.39(14)
N2 C3 C2 123.96(18)
N2 C3 C5 119.23(17)
C2 C3 C5 116.81(17)
C22 C21 C20 111.05(17)
C13 C14 C15 119.70(19)
C16 C17 C12 122.92(19)
C16 C17 Cl4 119.08(16)
C12 C17 Cl4 118.00(15)
C17 C16 C15 119.4(2)
C18 C19 C20 110.53(16)
C17 C12 C13 115.28(17)
C17 C12 N2 122.63(17)
C13 C12 N2 122.03(17)
C8 C7 C6 123.19(17)
C8 C7 Cl1 118.32(15)
C6 C7 Cl1 118.48(15)
C16 C15 C14 119.9(2)
C10 C9 C8 119.83(18)
C21 C22 C23 111.87(17)
C9 C10 C11 119.85(18)
C21 C20 C19 110.95(16)
C3 C2 C1 128.96(18)

loop_
_geom_bond_atom_site_label_1
_geom_bond_atom_site_label_2
_geom_bond_distance
Cu1 N3 1.9114(17)
Cu1 N2 1.9345(16)
Cu1 N1 1.9846(16)
Cl1 C7 1.742(2)
Cl2 C11 1.735(2)
Cl3 C13 1.744(2)
Cl4 C17 1.734(2)
N3 C18 1.275(3)
N2 C3 1.329(2)
N2 C12 1.407(2)
N1 C1 1.319(2)
N1 C6 1.413(2)
C1 C2 1.409(3)
C1 C4 1.523(3)
C11 C10 1.381(3)
C11 C6 1.405(3)
C23 C18 1.502(3)
C23 C22 1.527(3)
C6 C7 1.395(3)
C18 C19 1.497(3)
C8 C7 1.383(3)
C8 C9 1.385(3)
C13 C14 1.372(3)
C13 C12 1.402(3)
C3 C2 1.397(3)
C3 C5 1.517(3)
C21 C22 1.524(3)
C21 C20 1.526(3)
C14 C15 1.381(3)
C17 C16 1.377(3)
C17 C12 1.399(3)
C16 C15 1.380(3)
C19 C20 1.538(3)
C9 C10 1.379(3)
